data_4079723
loop_
_publ_author_name
'Cui, Haiyan'
'Ma, Bing'
'Cui, Chunming'

_publ_section_title
;
 Metal-Free, Stereospecific Bis-Silylation of Functionalized Alkynes with
 NHC-Supported Silylaminosilylene
;
_journal_issue 21
_journal_name_full Organometallics
_journal_page_first 7339
_journal_paper_doi 10.1021/om3009958
_journal_volume 31
_journal_year 2012
_chemical_formula_moiety 'C36 H54 Cl N3 O2 Si2'
_chemical_formula_sum 'C36 H54 Cl N3 O2 Si2'
_chemical_formula_weight 652.45
_chemical_name_common 7a
_chemical_name_systematic
; 
 ? 
;
_space_group_IT_number 2
_symmetry_cell_setting triclinic
_symmetry_space_group_name_Hall '-P 1'
_symmetry_space_group_name_H-M 'P -1'
_atom_sites_solution_hydrogens geom
_atom_sites_solution_primary direct
_atom_sites_solution_secondary difmap
_audit_creation_method SHELXL-97
_cell_angle_alpha 77.452(10)
_cell_angle_beta 82.016(11)
_cell_angle_gamma 70.643(9)
_cell_formula_units_Z 2
_cell_length_a 10.588(2)
_cell_length_b 10.827(2)
_cell_length_c 19.271(5)
_cell_measurement_reflns_used 5940
_cell_measurement_temperature 113(2)
_cell_measurement_theta_max 27.9
_cell_measurement_theta_min 2.0
_cell_volume 2029.1(8)
_computing_cell_refinement 'CrystalClear-SM Expert 2.0 r2'
_computing_data_collection 'CrystalClear-SM Expert 2.0 r2 (Rigaku, 2009)'
_computing_data_reduction 'CrystalClear-SM Expert 2.0 r2'
_computing_molecular_graphics 'Bruker SHELXTL'
_computing_publication_material 'Bruker SHELXTL'
_computing_structure_refinement 'SHELXL-97 (Sheldrick, 1997)'
_computing_structure_solution 'SHELXS-97 (Sheldrick, 1990)'
_diffrn_ambient_temperature 113(2)
_diffrn_detector_area_resol_mean 14.6
_diffrn_measured_fraction_theta_full 0.985
_diffrn_measured_fraction_theta_max 0.985
_diffrn_measurement_device_type 'Bruker P4'
_diffrn_measurement_method '\w scans'
_diffrn_radiation_monochromator graphite
_diffrn_radiation_source 'fine-focus sealed tube'
_diffrn_radiation_type MoK\a
_diffrn_radiation_wavelength 0.71073
_diffrn_reflns_av_R_equivalents 0.0597
_diffrn_reflns_av_sigmaI/netI 0.1184
_diffrn_reflns_limit_h_max 13
_diffrn_reflns_limit_h_min -13
_diffrn_reflns_limit_k_max 13
_diffrn_reflns_limit_k_min -14
_diffrn_reflns_limit_l_max 24
_diffrn_reflns_limit_l_min -25
_diffrn_reflns_number 20594
_diffrn_reflns_theta_full 27.87
_diffrn_reflns_theta_max 27.87
_diffrn_reflns_theta_min 2.03
_diffrn_standards_decay_% 0
_diffrn_standards_interval_count 0
_diffrn_standards_interval_time 0
_diffrn_standards_number 0
_exptl_absorpt_coefficient_mu 0.184
_exptl_absorpt_correction_T_max 0.9676
_exptl_absorpt_correction_T_min 0.9606
_exptl_absorpt_correction_type multi-scan
_exptl_crystal_colour Yellow
_exptl_crystal_density_diffrn 1.068
_exptl_crystal_density_method 'not measured'
_exptl_crystal_description Prism
_exptl_crystal_F_000 704
_exptl_crystal_size_max 0.22
_exptl_crystal_size_mid 0.20
_exptl_crystal_size_min 0.18
_refine_diff_density_max 0.273
_refine_diff_density_min -0.302
_refine_diff_density_rms 0.057
_refine_ls_extinction_method none
_refine_ls_goodness_of_fit_ref 1.028
_refine_ls_hydrogen_treatment constr
_refine_ls_matrix_type full
_refine_ls_number_parameters 411
_refine_ls_number_reflns 9530
_refine_ls_number_restraints 0
_refine_ls_restrained_S_all 1.028
_refine_ls_R_factor_all 0.1060
_refine_ls_R_factor_gt 0.0627
_refine_ls_shift/su_max 0.001
_refine_ls_shift/su_mean 0.000
_refine_ls_structure_factor_coef Fsqd
_refine_ls_weighting_details 'calc w=1/[\s^2^(Fo^2^)+(0.0465P)^2^+0.0000P] where P=(Fo^2^+2Fc^2^)/3'
_refine_ls_weighting_scheme calc
_refine_ls_wR_factor_gt 0.1242
_refine_ls_wR_factor_ref 0.1432
_reflns_number_gt 5901
_reflns_number_total 9530
_reflns_threshold_expression >2sigma(I)
_cod_data_source_file om3009958_si_002.cif
_cod_data_source_block shelx
_cod_depositor_comments
;
The following automatic conversions were performed:

'_exptl_absorpt_correction_type' value 'Multi-scan' changed to
'multi-scan' according to
/home/saulius/struct/CIF-dictionaries/cif_core.dic dictionary named
'cif_core.dic' version 2.4.2 from 2011-04-26.

Automatic conversion script
Id: cif_fix_values 1891 2012-01-12 08:04:46Z andrius 
;
_cod_original_sg_symbol_H-M P-1
_cod_database_code 4079723

loop_
_symmetry_equiv_pos_as_xyz
'x, y, z'
'-x, -y, -z'

loop_
_atom_site_label
_atom_site_type_symbol
_atom_site_fract_x
_atom_site_fract_y
_atom_site_fract_z
_atom_site_U_iso_or_equiv
_atom_site_adp_type
_atom_site_occupancy
_atom_site_symmetry_multiplicity
_atom_site_calc_flag
_atom_site_refinement_flags
O1 O 1.29334(19) 0.39212(18) 0.35221(10) 0.0349(5) Uani 1 1 d .
O2 O 1.10329(19) 0.45942(19) 0.42058(11) 0.0384(5) Uani 1 1 d .
Si1 Si 0.92158(7) 0.69786(6) 0.19429(4) 0.02206(17) Uani 1 1 d .
Si2 Si 1.09158(8) 0.33605(7) 0.26093(5) 0.0380(2) Uani 1 1 d .
Cl1 Cl 1.05164(6) 0.61701(6) 0.11014(4) 0.02919(17) Uani 1 1 d .
N1 N 0.7725(2) 0.69418(19) 0.19752(12) 0.0250(5) Uani 1 1 d .
N2 N 0.80628(19) 0.99163(18) 0.17104(11) 0.0209(5) Uani 1 1 d .
N3 N 1.0193(2) 0.93374(18) 0.13762(11) 0.0211(5) Uani 1 1 d .
C1 C 0.6746(2) 0.6402(2) 0.19137(15) 0.0246(6) Uani 1 1 d .
C2 C 0.6086(3) 0.5847(2) 0.25470(15) 0.0289(6) Uani 1 1 d .
C3 C 0.5081(3) 0.5321(3) 0.24746(17) 0.0345(7) Uani 1 1 d .
H3 H 0.4649 0.4946 0.2893 0.041 Uiso 1 1 calc R
C4 C 0.4691(3) 0.5323(3) 0.18197(17) 0.0336(7) Uani 1 1 d .
H4 H 0.3990 0.4974 0.1789 0.040 Uiso 1 1 calc R
C5 C 0.5339(3) 0.5843(2) 0.12069(16) 0.0313(7) Uani 1 1 d .
H5 H 0.5097 0.5825 0.0754 0.038 Uiso 1 1 calc R
C6 C 0.6352(2) 0.6397(2) 0.12460(15) 0.0251(6) Uani 1 1 d .
C7 C 0.6492(3) 0.5822(3) 0.32693(16) 0.0383(7) Uani 1 1 d .
H7 H 0.7440 0.5837 0.3207 0.046 Uiso 1 1 calc R
C8 C 0.6448(4) 0.4578(4) 0.38179(19) 0.0661(11) Uani 1 1 d .
H8A H 0.5514 0.4588 0.3934 0.099 Uiso 1 1 calc R
H8B H 0.6840 0.4569 0.4251 0.099 Uiso 1 1 calc R
H8C H 0.6960 0.3781 0.3620 0.099 Uiso 1 1 calc R
C9 C 0.5631(3) 0.7066(4) 0.3556(2) 0.0578(10) Uani 1 1 d .
H9A H 0.5646 0.7858 0.3198 0.087 Uiso 1 1 calc R
H9B H 0.5988 0.7097 0.3993 0.087 Uiso 1 1 calc R
H9C H 0.4706 0.7043 0.3662 0.087 Uiso 1 1 calc R
C10 C 0.7019(3) 0.6953(2) 0.05490(14) 0.0254(6) Uani 1 1 d .
H10 H 0.7612 0.7413 0.0673 0.030 Uiso 1 1 calc R
C11 C 0.6013(3) 0.7975(3) 0.00499(16) 0.0377(7) Uani 1 1 d .
H11A H 0.5464 0.7537 -0.0113 0.057 Uiso 1 1 calc R
H11B H 0.6496 0.8371 -0.0362 0.057 Uiso 1 1 calc R
H11C H 0.5432 0.8675 0.0304 0.057 Uiso 1 1 calc R
C12 C 0.7916(3) 0.5827(3) 0.01628(16) 0.0345(7) Uani 1 1 d .
H12A H 0.8588 0.5200 0.0480 0.052 Uiso 1 1 calc R
H12B H 0.8369 0.6207 -0.0268 0.052 Uiso 1 1 calc R
H12C H 0.7362 0.5359 0.0031 0.052 Uiso 1 1 calc R
C13 C 0.9192(2) 0.8845(2) 0.17050(13) 0.0203(5) Uani 1 1 d .
C14 C 0.8356(3) 1.1069(2) 0.13592(14) 0.0248(6) Uani 1 1 d .
C15 C 0.9678(3) 1.0703(2) 0.11471(14) 0.0238(6) Uani 1 1 d .
C16 C 0.6756(2) 0.9855(2) 0.20944(15) 0.0268(6) Uani 1 1 d .
H16 H 0.6917 0.8923 0.2365 0.032 Uiso 1 1 calc R
C17 C 0.6309(3) 1.0759(3) 0.26445(16) 0.0395(7) Uani 1 1 d .
H17A H 0.7061 1.0614 0.2930 0.059 Uiso 1 1 calc R
H17B H 0.5563 1.0556 0.2957 0.059 Uiso 1 1 calc R
H17C H 0.6016 1.1691 0.2401 0.059 Uiso 1 1 calc R
C18 C 0.5711(3) 1.0080(3) 0.15711(18) 0.0411(8) Uani 1 1 d .
H18A H 0.5450 1.1012 0.1327 0.062 Uiso 1 1 calc R
H18B H 0.4920 0.9874 0.1831 0.062 Uiso 1 1 calc R
H18C H 0.6092 0.9499 0.1219 0.062 Uiso 1 1 calc R
C19 C 0.7349(3) 1.2433(2) 0.12348(16) 0.0314(7) Uani 1 1 d .
H19A H 0.7167 1.2803 0.1673 0.047 Uiso 1 1 calc R
H19B H 0.6514 1.2375 0.1099 0.047 Uiso 1 1 calc R
H19C H 0.7706 1.3012 0.0852 0.047 Uiso 1 1 calc R
C20 C 1.0466(3) 1.1576(3) 0.07283(16) 0.0369(7) Uani 1 1 d .
H20A H 0.9849 1.2455 0.0548 0.055 Uiso 1 1 calc R
H20B H 1.0985 1.1173 0.0327 0.055 Uiso 1 1 calc R
H20C H 1.1078 1.1670 0.1036 0.055 Uiso 1 1 calc R
C21 C 1.1635(2) 0.8526(2) 0.13293(14) 0.0250(6) Uani 1 1 d .
H21 H 1.1689 0.7601 0.1582 0.030 Uiso 1 1 calc R
C22 C 1.2169(3) 0.8432(3) 0.05610(15) 0.0346(7) Uani 1 1 d .
H22A H 1.1521 0.8243 0.0316 0.052 Uiso 1 1 calc R
H22B H 1.3025 0.7714 0.0554 0.052 Uiso 1 1 calc R
H22C H 1.2304 0.9278 0.0318 0.052 Uiso 1 1 calc R
C23 C 1.2495(3) 0.9009(3) 0.17169(16) 0.0337(7) Uani 1 1 d .
H23A H 1.2641 0.9820 0.1427 0.051 Uiso 1 1 calc R
H23B H 1.3361 0.8316 0.1795 0.051 Uiso 1 1 calc R
H23C H 1.2033 0.9200 0.2177 0.051 Uiso 1 1 calc R
C24 C 1.0242(2) 0.6218(2) 0.27526(14) 0.0243(6) Uani 1 1 d .
C25 C 1.0872(2) 0.4898(2) 0.29553(15) 0.0258(6) Uani 1 1 d .
C26 C 1.0262(3) 0.7173(2) 0.32011(14) 0.0267(6) Uani 1 1 d .
C27 C 1.1467(3) 0.7311(3) 0.33503(15) 0.0328(7) Uani 1 1 d .
H27 H 1.2297 0.6831 0.3136 0.039 Uiso 1 1 calc R
C28 C 1.1449(3) 0.8140(3) 0.38046(18) 0.0446(8) Uani 1 1 d .
H28 H 1.2266 0.8237 0.3897 0.053 Uiso 1 1 calc R
C29 C 1.0251(4) 0.8830(3) 0.41263(18) 0.0500(9) Uani 1 1 d .
H29 H 1.0249 0.9374 0.4453 0.060 Uiso 1 1 calc R
C30 C 0.9058(3) 0.8732(3) 0.39747(17) 0.0447(8) Uani 1 1 d .
H30 H 0.8231 0.9223 0.4186 0.054 Uiso 1 1 calc R
C31 C 0.9075(3) 0.7923(3) 0.35174(16) 0.0353(7) Uani 1 1 d .
H31 H 0.8246 0.7870 0.3412 0.042 Uiso 1 1 calc R
C32 C 1.1726(3) 0.4433(2) 0.35777(15) 0.0276(6) Uani 1 1 d .
C33 C 1.1860(3) 0.4201(3) 0.48136(17) 0.0521(9) Uani 1 1 d .
H33A H 1.2377 0.3254 0.4861 0.078 Uiso 1 1 calc R
H33B H 1.1281 0.4356 0.5250 0.078 Uiso 1 1 calc R
H33C H 1.2477 0.4730 0.4737 0.078 Uiso 1 1 calc R
C34 C 1.0901(4) 0.2094(3) 0.3440(2) 0.0780(14) Uani 1 1 d .
H34A H 1.0106 0.2438 0.3753 0.117 Uiso 1 1 calc R
H34B H 1.1712 0.1909 0.3686 0.117 Uiso 1 1 calc R
H34C H 1.0877 0.1272 0.3315 0.117 Uiso 1 1 calc R
C35 C 1.2491(3) 0.2786(3) 0.2048(2) 0.0607(11) Uani 1 1 d .
H35A H 1.2562 0.1929 0.1929 0.091 Uiso 1 1 calc R
H35B H 1.3261 0.2683 0.2310 0.091 Uiso 1 1 calc R
H35C H 1.2482 0.3444 0.1608 0.091 Uiso 1 1 calc R
C36 C 0.9411(3) 0.3543(3) 0.21540(18) 0.0408(8) Uani 1 1 d .
H36A H 0.9413 0.4134 0.1690 0.061 Uiso 1 1 calc R
H36B H 0.8599 0.3923 0.2448 0.061 Uiso 1 1 calc R
H36C H 0.9428 0.2667 0.2084 0.061 Uiso 1 1 calc R

loop_
_atom_site_aniso_label
_atom_site_aniso_U_11
_atom_site_aniso_U_22
_atom_site_aniso_U_33
_atom_site_aniso_U_23
_atom_site_aniso_U_13
_atom_site_aniso_U_12
O1 0.0236(11) 0.0347(10) 0.0395(12) 0.0034(9) -0.0041(9) -0.0058(9)
O2 0.0303(12) 0.0423(11) 0.0291(12) 0.0056(9) -0.0020(9) -0.0011(9)
Si1 0.0191(4) 0.0169(3) 0.0279(4) -0.0023(3) -0.0015(3) -0.0037(3)
Si2 0.0338(5) 0.0170(3) 0.0637(6) -0.0034(4) -0.0203(4) -0.0045(3)
Cl1 0.0245(4) 0.0256(3) 0.0375(4) -0.0124(3) 0.0009(3) -0.0050(3)
N1 0.0223(12) 0.0210(10) 0.0311(13) -0.0046(10) -0.0023(10) -0.0062(9)
N2 0.0168(11) 0.0168(9) 0.0261(12) -0.0016(9) -0.0017(9) -0.0025(8)
N3 0.0178(11) 0.0177(9) 0.0260(12) -0.0012(9) -0.0008(9) -0.0051(8)
C1 0.0156(14) 0.0164(11) 0.0371(16) -0.0017(11) -0.0008(12) -0.0013(10)
C2 0.0226(15) 0.0265(13) 0.0352(17) -0.0016(12) 0.0012(12) -0.0084(11)
C3 0.0263(16) 0.0263(13) 0.0454(19) 0.0038(13) 0.0032(14) -0.0098(12)
C4 0.0227(16) 0.0280(13) 0.051(2) -0.0061(14) -0.0021(14) -0.0109(12)
C5 0.0230(15) 0.0232(12) 0.0460(19) -0.0035(13) -0.0056(13) -0.0056(11)
C6 0.0170(14) 0.0168(11) 0.0397(17) -0.0059(12) -0.0008(12) -0.0030(10)
C7 0.0373(19) 0.0446(17) 0.0334(17) 0.0000(14) 0.0011(14) -0.0192(15)
C8 0.085(3) 0.072(3) 0.045(2) 0.014(2) -0.013(2) -0.042(2)
C9 0.051(2) 0.077(3) 0.049(2) -0.021(2) 0.0113(18) -0.025(2)
C10 0.0209(14) 0.0236(12) 0.0317(16) -0.0015(12) -0.0062(12) -0.0075(11)
C11 0.0300(17) 0.0355(15) 0.0417(19) 0.0033(14) -0.0077(14) -0.0069(13)
C12 0.0288(16) 0.0282(14) 0.0410(18) -0.0015(13) 0.0020(14) -0.0063(12)
C13 0.0183(13) 0.0178(11) 0.0212(14) -0.0019(10) -0.0029(10) -0.0016(10)
C14 0.0255(15) 0.0169(11) 0.0309(15) -0.0024(11) -0.0056(12) -0.0051(11)
C15 0.0242(15) 0.0216(12) 0.0259(15) -0.0035(11) -0.0023(11) -0.0077(11)
C16 0.0165(14) 0.0233(12) 0.0327(16) -0.0002(11) 0.0033(12) -0.0010(10)
C17 0.0319(17) 0.0346(15) 0.0419(19) -0.0081(14) 0.0063(14) 0.0002(13)
C18 0.0244(17) 0.0333(15) 0.065(2) -0.0107(16) -0.0092(15) -0.0043(13)
C19 0.0311(16) 0.0198(12) 0.0411(18) -0.0031(12) -0.0084(13) -0.0041(11)
C20 0.0353(18) 0.0240(13) 0.050(2) 0.0057(13) -0.0056(14) -0.0138(13)
C21 0.0180(14) 0.0220(12) 0.0334(16) -0.0029(11) -0.0015(12) -0.0054(10)
C22 0.0224(16) 0.0383(15) 0.0371(18) -0.0040(14) 0.0029(13) -0.0055(13)
C23 0.0244(16) 0.0315(14) 0.0465(19) -0.0029(13) -0.0076(14) -0.0113(12)
C24 0.0196(14) 0.0218(12) 0.0292(15) -0.0013(11) 0.0015(11) -0.0067(10)
C25 0.0181(14) 0.0218(12) 0.0340(16) -0.0005(11) -0.0029(12) -0.0043(10)
C26 0.0303(16) 0.0214(12) 0.0240(15) 0.0011(11) -0.0022(12) -0.0056(11)
C27 0.0350(17) 0.0297(14) 0.0349(17) -0.0081(13) -0.0036(13) -0.0100(13)
C28 0.051(2) 0.0395(17) 0.048(2) -0.0094(16) -0.0111(17) -0.0175(16)
C29 0.073(3) 0.0388(17) 0.041(2) -0.0171(16) -0.0062(18) -0.0134(18)
C30 0.052(2) 0.0364(16) 0.0379(19) -0.0167(15) 0.0066(16) -0.0020(15)
C31 0.0329(17) 0.0302(14) 0.0363(17) -0.0017(13) -0.0020(14) -0.0041(13)
C32 0.0240(16) 0.0181(11) 0.0373(17) 0.0045(11) -0.0055(13) -0.0067(11)
C33 0.050(2) 0.059(2) 0.0338(19) 0.0031(16) -0.0106(16) -0.0037(17)
C34 0.107(3) 0.0334(17) 0.104(3) 0.029(2) -0.066(3) -0.039(2)
C35 0.0324(19) 0.0374(17) 0.120(4) -0.041(2) -0.020(2) 0.0021(14)
C36 0.0351(18) 0.0237(13) 0.063(2) -0.0041(14) -0.0109(16) -0.0069(12)

loop_
_atom_type_symbol
_atom_type_description
_atom_type_scat_dispersion_real
_atom_type_scat_dispersion_imag
_atom_type_scat_source
C C 0.0033 0.0016 'International Tables Vol C Tables 4.2.6.8 and 6.1.1.4'
H H 0.0000 0.0000 'International Tables Vol C Tables 4.2.6.8 and 6.1.1.4'
N N 0.0061 0.0033 'International Tables Vol C Tables 4.2.6.8 and 6.1.1.4'
Si Si 0.0817 0.0704 'International Tables Vol C Tables 4.2.6.8 and 6.1.1.4'
Cl Cl 0.1484 0.1585 'International Tables Vol C Tables 4.2.6.8 and 6.1.1.4'
O O 0.0106 0.0060 'International Tables Vol C Tables 4.2.6.8 and 6.1.1.4'

loop_
_geom_angle_atom_site_label_1
_geom_angle_atom_site_label_2
_geom_angle_atom_site_label_3
_geom_angle
C32 O2 C33 114.6(2)
N1 Si1 C24 120.44(11)
N1 Si1 C13 108.62(11)
C24 Si1 C13 105.22(10)
N1 Si1 Cl1 115.22(9)
C24 Si1 Cl1 103.75(9)
C13 Si1 Cl1 101.61(8)
C35 Si2 C36 111.88(16)
C35 Si2 C34 109.90(19)
C36 Si2 C34 105.86(15)
C35 Si2 C25 110.22(12)
C36 Si2 C25 114.96(12)
C34 Si2 C25 103.51(15)
C1 N1 Si1 155.29(18)
C13 N2 C14 109.66(19)
C13 N2 C16 124.15(19)
C14 N2 C16 125.97(19)
C13 N3 C15 109.8(2)
C13 N3 C21 123.96(19)
C15 N3 C21 126.04(19)
N1 C1 C6 122.0(2)
N1 C1 C2 119.3(3)
C6 C1 C2 118.7(2)
C3 C2 C1 118.6(3)
C3 C2 C7 121.3(2)
C1 C2 C7 120.2(2)
C4 C3 C2 122.7(3)
C4 C3 H3 118.6
C2 C3 H3 118.6
C3 C4 C5 118.8(2)
C3 C4 H4 120.6
C5 C4 H4 120.6
C4 C5 C6 121.1(3)
C4 C5 H5 119.5
C6 C5 H5 119.5
C5 C6 C1 120.2(2)
C5 C6 C10 118.1(2)
C1 C6 C10 121.7(2)
C2 C7 C9 110.5(3)
C2 C7 C8 114.0(2)
C9 C7 C8 109.8(3)
C2 C7 H7 107.4
C9 C7 H7 107.4
C8 C7 H7 107.4
C7 C8 H8A 109.5
C7 C8 H8B 109.5
H8A C8 H8B 109.5
C7 C8 H8C 109.5
H8A C8 H8C 109.5
H8B C8 H8C 109.5
C7 C9 H9A 109.5
C7 C9 H9B 109.5
H9A C9 H9B 109.5
C7 C9 H9C 109.5
H9A C9 H9C 109.5
H9B C9 H9C 109.5
C11 C10 C6 112.9(2)
C11 C10 C12 110.1(2)
C6 C10 C12 111.2(2)
C11 C10 H10 107.5
C6 C10 H10 107.5
C12 C10 H10 107.5
C10 C11 H11A 109.5
C10 C11 H11B 109.5
H11A C11 H11B 109.5
C10 C11 H11C 109.5
H11A C11 H11C 109.5
H11B C11 H11C 109.5
C10 C12 H12A 109.5
C10 C12 H12B 109.5
H12A C12 H12B 109.5
C10 C12 H12C 109.5
H12A C12 H12C 109.5
H12B C12 H12C 109.5
N3 C13 N2 106.03(19)
N3 C13 Si1 128.09(17)
N2 C13 Si1 124.69(17)
C15 C14 N2 107.1(2)
C15 C14 C19 128.1(2)
N2 C14 C19 124.8(2)
C14 C15 N3 107.3(2)
C14 C15 C20 127.5(2)
N3 C15 C20 125.1(2)
N2 C16 C17 111.3(2)
N2 C16 C18 111.0(2)
C17 C16 C18 114.4(2)
N2 C16 H16 106.5
C17 C16 H16 106.5
C18 C16 H16 106.5
C16 C17 H17A 109.5
C16 C17 H17B 109.5
H17A C17 H17B 109.5
C16 C17 H17C 109.5
H17A C17 H17C 109.5
H17B C17 H17C 109.5
C16 C18 H18A 109.5
C16 C18 H18B 109.5
H18A C18 H18B 109.5
C16 C18 H18C 109.5
H18A C18 H18C 109.5
H18B C18 H18C 109.5
C14 C19 H19A 109.5
C14 C19 H19B 109.5
H19A C19 H19B 109.5
C14 C19 H19C 109.5
H19A C19 H19C 109.5
H19B C19 H19C 109.5
C15 C20 H20A 109.5
C15 C20 H20B 109.5
H20A C20 H20B 109.5
C15 C20 H20C 109.5
H20A C20 H20C 109.5
H20B C20 H20C 109.5
N3 C21 C22 111.6(2)
N3 C21 C23 112.1(2)
C22 C21 C23 112.5(2)
N3 C21 H21 106.7
C22 C21 H21 106.7
C23 C21 H21 106.7
C21 C22 H22A 109.5
C21 C22 H22B 109.5
H22A C22 H22B 109.5
C21 C22 H22C 109.5
H22A C22 H22C 109.5
H22B C22 H22C 109.5
C21 C23 H23A 109.5
C21 C23 H23B 109.5
H23A C23 H23B 109.5
C21 C23 H23C 109.5
H23A C23 H23C 109.5
H23B C23 H23C 109.5
C25 C24 C26 119.9(2)
C25 C24 Si1 124.6(2)
C26 C24 Si1 115.42(18)
C24 C25 C32 119.4(2)
C24 C25 Si2 133.1(2)
C32 C25 Si2 107.59(17)
C31 C26 C27 117.3(3)
C31 C26 C24 120.6(2)
C27 C26 C24 122.1(2)
C28 C27 C26 120.4(3)
C28 C27 H27 119.8
C26 C27 H27 119.8
C27 C28 C29 120.4(3)
C27 C28 H28 119.8
C29 C28 H28 119.8
C30 C29 C28 120.1(3)
C30 C29 H29 119.9
C28 C29 H29 119.9
C31 C30 C29 119.5(3)
C31 C30 H30 120.3
C29 C30 H30 120.3
C30 C31 C26 122.3(3)
C30 C31 H31 118.8
C26 C31 H31 118.8
O1 C32 O2 122.8(3)
O1 C32 C25 123.1(3)
O2 C32 C25 114.1(2)
O2 C33 H33A 109.5
O2 C33 H33B 109.5
H33A C33 H33B 109.5
O2 C33 H33C 109.5
H33A C33 H33C 109.5
H33B C33 H33C 109.5
Si2 C34 H34A 109.5
Si2 C34 H34B 109.5
H34A C34 H34B 109.5
Si2 C34 H34C 109.5
H34A C34 H34C 109.5
H34B C34 H34C 109.5
Si2 C35 H35A 109.5
Si2 C35 H35B 109.5
H35A C35 H35B 109.5
Si2 C35 H35C 109.5
H35A C35 H35C 109.5
H35B C35 H35C 109.5
Si2 C36 H36A 109.5
Si2 C36 H36B 109.5
H36A C36 H36B 109.5
Si2 C36 H36C 109.5
H36A C36 H36C 109.5
H36B C36 H36C 109.5

loop_
_geom_bond_atom_site_label_1
_geom_bond_atom_site_label_2
_geom_bond_distance
O1 C32 1.213(3)
O2 C32 1.340(3)
O2 C33 1.463(3)
Si1 N1 1.585(2)
Si1 C24 1.901(3)
Si1 C13 1.965(2)
Si1 Cl1 2.1190(10)
Si2 C35 1.855(3)
Si2 C36 1.858(3)
Si2 C34 1.869(3)
Si2 C25 1.908(3)
N1 C1 1.377(3)
N2 C13 1.362(3)
N2 C14 1.394(3)
N2 C16 1.491(3)
N3 C13 1.360(3)
N3 C15 1.388(3)
N3 C21 1.490(3)
C1 C6 1.408(4)
C1 C2 1.436(4)
C2 C3 1.398(4)
C2 C7 1.505(4)
C3 C4 1.381(4)
C3 H3 0.9500
C4 C5 1.388(4)
C4 H4 0.9500
C5 C6 1.408(3)
C5 H5 0.9500
C6 C10 1.528(4)
C7 C9 1.523(4)
C7 C8 1.531(4)
C7 H7 1.0000
C8 H8A 0.9800
C8 H8B 0.9800
C8 H8C 0.9800
C9 H9A 0.9800
C9 H9B 0.9800
C9 H9C 0.9800
C10 C11 1.525(4)
C10 C12 1.540(4)
C10 H10 1.0000
C11 H11A 0.9800
C11 H11B 0.9800
C11 H11C 0.9800
C12 H12A 0.9800
C12 H12B 0.9800
C12 H12C 0.9800
C14 C15 1.352(3)
C14 C19 1.499(3)
C15 C20 1.498(3)
C16 C17 1.520(4)
C16 C18 1.525(4)
C16 H16 1.0000
C17 H17A 0.9800
C17 H17B 0.9800
C17 H17C 0.9800
C18 H18A 0.9800
C18 H18B 0.9800
C18 H18C 0.9800
C19 H19A 0.9800
C19 H19B 0.9800
C19 H19C 0.9800
C20 H20A 0.9800
C20 H20B 0.9800
C20 H20C 0.9800
C21 C22 1.522(4)
C21 C23 1.527(3)
C21 H21 1.0000
C22 H22A 0.9800
C22 H22B 0.9800
C22 H22C 0.9800
C23 H23A 0.9800
C23 H23B 0.9800
C23 H23C 0.9800
C24 C25 1.356(3)
C24 C26 1.491(3)
C25 C32 1.499(4)
C26 C31 1.391(4)
C26 C27 1.407(4)
C27 C28 1.378(4)
C27 H27 0.9500
C28 C29 1.381(4)
C28 H28 0.9500
C29 C30 1.376(4)
C29 H29 0.9500
C30 C31 1.366(4)
C30 H30 0.9500
C31 H31 0.9500
C33 H33A 0.9800
C33 H33B 0.9800
C33 H33C 0.9800
C34 H34A 0.9800
C34 H34B 0.9800
C34 H34C 0.9800
C35 H35A 0.9800
C35 H35B 0.9800
C35 H35C 0.9800
C36 H36A 0.9800
C36 H36B 0.9800
C36 H36C 0.9800

loop_
_geom_torsion_atom_site_label_1
_geom_torsion_atom_site_label_2
_geom_torsion_atom_site_label_3
_geom_torsion_atom_site_label_4
_geom_torsion
C24 Si1 N1 C1 -88.3(5)
C13 Si1 N1 C1 150.4(5)
Cl1 Si1 N1 C1 37.2(5)
Si1 N1 C1 C6 -75.6(5)
Si1 N1 C1 C2 105.5(5)
N1 C1 C2 C3 179.1(2)
C6 C1 C2 C3 0.1(4)
N1 C1 C2 C7 -1.7(4)
C6 C1 C2 C7 179.3(2)
C1 C2 C3 C4 -0.5(4)
C7 C2 C3 C4 -179.7(3)
C2 C3 C4 C5 1.4(4)
C3 C4 C5 C6 -1.9(4)
C4 C5 C6 C1 1.5(4)
C4 C5 C6 C10 -179.9(2)
N1 C1 C6 C5 -179.6(2)
C2 C1 C6 C5 -0.6(4)
N1 C1 C6 C10 1.9(4)
C2 C1 C6 C10 -179.2(2)
C3 C2 C7 C9 -88.8(3)
C1 C2 C7 C9 92.0(3)
C3 C2 C7 C8 35.5(4)
C1 C2 C7 C8 -143.7(3)
C5 C6 C10 C11 54.0(3)
C1 C6 C10 C11 -127.4(3)
C5 C6 C10 C12 -70.3(3)
C1 C6 C10 C12 108.2(3)
C15 N3 C13 N2 -2.8(3)
C21 N3 C13 N2 172.7(2)
C15 N3 C13 Si1 165.00(19)
C21 N3 C13 Si1 -19.5(4)
C14 N2 C13 N3 2.3(3)
C16 N2 C13 N3 -172.6(2)
C14 N2 C13 Si1 -166.04(18)
C16 N2 C13 Si1 19.0(3)
N1 Si1 C13 N3 -153.7(2)
C24 Si1 C13 N3 76.0(2)
Cl1 Si1 C13 N3 -31.9(2)
N1 Si1 C13 N2 12.0(2)
C24 Si1 C13 N2 -118.3(2)
Cl1 Si1 C13 N2 133.8(2)
C13 N2 C14 C15 -0.9(3)
C16 N2 C14 C15 173.9(2)
C13 N2 C14 C19 177.5(2)
C16 N2 C14 C19 -7.7(4)
N2 C14 C15 N3 -0.8(3)
C19 C14 C15 N3 -179.2(3)
N2 C14 C15 C20 177.9(3)
C19 C14 C15 C20 -0.5(5)
C13 N3 C15 C14 2.3(3)
C21 N3 C15 C14 -173.1(2)
C13 N3 C15 C20 -176.5(2)
C21 N3 C15 C20 8.2(4)
C13 N2 C16 C17 120.6(3)
C14 N2 C16 C17 -53.5(3)
C13 N2 C16 C18 -110.7(3)
C14 N2 C16 C18 75.2(3)
C13 N3 C21 C22 115.9(3)
C15 N3 C21 C22 -69.4(3)
C13 N3 C21 C23 -116.9(3)
C15 N3 C21 C23 57.9(3)
N1 Si1 C24 C25 79.3(2)
C13 Si1 C24 C25 -157.8(2)
Cl1 Si1 C24 C25 -51.4(2)
N1 Si1 C24 C26 -97.19(19)
C13 Si1 C24 C26 25.7(2)
Cl1 Si1 C24 C26 132.08(17)
C26 C24 C25 C32 -7.7(4)
Si1 C24 C25 C32 175.98(18)
C26 C24 C25 Si2 171.6(2)
Si1 C24 C25 Si2 -4.8(4)
C35 Si2 C25 C24 101.1(3)
C36 Si2 C25 C24 -26.5(3)
C34 Si2 C25 C24 -141.4(3)
C35 Si2 C25 C32 -79.6(2)
C36 Si2 C25 C32 152.79(18)
C34 Si2 C25 C32 37.8(2)
C25 C24 C26 C31 -117.0(3)
Si1 C24 C26 C31 59.6(3)
C25 C24 C26 C27 59.9(3)
Si1 C24 C26 C27 -123.4(2)
C31 C26 C27 C28 1.3(4)
C24 C26 C27 C28 -175.7(3)
C26 C27 C28 C29 0.9(5)
C27 C28 C29 C30 -2.4(5)
C28 C29 C30 C31 1.6(5)
C29 C30 C31 C26 0.8(5)
C27 C26 C31 C30 -2.2(4)
C24 C26 C31 C30 174.9(3)
C33 O2 C32 O1 4.6(3)
C33 O2 C32 C25 -177.3(2)
C24 C25 C32 O1 -113.6(3)
Si2 C25 C32 O1 67.0(3)
C24 C25 C32 O2 68.4(3)
Si2 C25 C32 O2 -111.0(2)

loop_
_platon_squeeze_void_nr
_platon_squeeze_void_average_x
_platon_squeeze_void_average_y
_platon_squeeze_void_average_z
_platon_squeeze_void_volume
_platon_squeeze_void_count_electrons
_platon_squeeze_void_content
1 0.500 1.000 0.500 296 48 ' '
2 0.098 0.658 0.540 5 0 ' '
3 0.490 0.591 -0.037 22 1 ' '
4 0.375 0.579 0.452 7 0 ' '
5 0.512 0.391 0.044 18 1 ' '
6 0.624 0.421 0.548 8 0 ' '
7 0.902 0.342 0.460 7 0 ' '
